data_1550722
loop_
_publ_author_name
'Basel, Bettina Sabine'
'Hetzer, Constantin'
'Zirzlmeier, Johannes'
'Thiel, Dominik'
'Guldi, Rebecca'
'Hampel, Frank'
'Kahnt, Axel'
'Clark, Timothy'
'Guldi, Dirk Michael'
'Tykwinski, Rik R.'

_publ_section_title
;
 Davydov splitting and singlet fission in excitonically coupled pentacene
 dimers
;
_journal_name_full 'Chemical Science'
_journal_paper_doi 10.1039/C9SC00384C
_journal_year 2019
_chemical_formula_moiety 'C93 H94 O Si2'
_chemical_formula_sum 'C93 H94 O Si2'
_chemical_formula_weight 1283.86
_space_group_crystal_system monoclinic
_space_group_IT_number 15
_space_group_name_Hall '-C 2yc'
_space_group_name_H-M_alt 'C 1 2/c 1'
_symmetry_space_group_name_Hall '-C 2yc'
_symmetry_space_group_name_H-M 'C 1 2/c 1'
_atom_sites_solution_hydrogens geom
_atom_sites_solution_primary direct
_audit_creation_date 2018-04-25
_audit_creation_method
;
Olex2 1.2
(compiled 2018.04.03 svn.r3497 for OlexSys, GUI svn.r5486)
;
_audit_update_record
;
2018-04-26 deposited with the CCDC.    2019-02-21 downloaded from the CCDC.
;
_cell_angle_alpha 90
_cell_angle_beta 91.809(2)
_cell_angle_gamma 90
_cell_formula_units_Z 4
_cell_length_a 20.4873(5)
_cell_length_b 20.6875(4)
_cell_length_c 18.5691(5)
_cell_measurement_reflns_used 4113
_cell_measurement_temperature 173.00(10)
_cell_measurement_theta_max 60.8940
_cell_measurement_theta_min 4.3190
_cell_volume 7866.2(3)
_computing_cell_refinement
;
CrysAlisPro, Agilent Technologies,
Version 1.171.37.35 (release 13-08-2014 CrysAlis171 .NET)
(compiled Aug 13 2014,18:06:01)
;
_computing_data_collection
;
CrysAlisPro, Agilent Technologies,
Version 1.171.37.35 (release 13-08-2014 CrysAlis171 .NET)
(compiled Aug 13 2014,18:06:01)
;
_computing_data_reduction
;
CrysAlisPro, Agilent Technologies,
Version 1.171.37.35 (release 13-08-2014 CrysAlis171 .NET)
(compiled Aug 13 2014,18:06:01)
;
_computing_molecular_graphics 'Olex2 (Dolomanov et al., 2009)'
_computing_publication_material 'Olex2 (Dolomanov et al., 2009)'
_computing_structure_refinement 'ShelXL (Sheldrick, 2015)'
_computing_structure_solution 'ShelXS (Sheldrick, 2008)'
_diffrn_ambient_environment N~2~
_diffrn_ambient_temperature 173.00(10)
_diffrn_detector 'CCD plate'
_diffrn_detector_area_resol_mean 10.6144
_diffrn_detector_type Atlas
_diffrn_measured_fraction_theta_full 0.9428
_diffrn_measured_fraction_theta_max 0.9619
_diffrn_measurement_details
;
#__ type_ start__ end____ width___ exp.time_
  1 omega   54.00  155.00   1.0000    6.6550
omega____ theta____ kappa____ phi______ frames
    -       82.2806   77.0000  -30.0000 101

#__ type_ start__ end____ width___ exp.time_
  2 omega  101.00  155.00   1.0000    6.6550
omega____ theta____ kappa____ phi______ frames
    -       82.2806  125.0000 -150.0000 54

#__ type_ start__ end____ width___ exp.time_
  3 omega   65.00  147.00   1.0000    6.6550
omega____ theta____ kappa____ phi______ frames
    -       82.2806   30.0000   60.0000 82

#__ type_ start__ end____ width___ exp.time_
  4 omega   13.00   90.00   1.0000    6.6550
omega____ theta____ kappa____ phi______ frames
    -       82.2806  -30.0000 -180.0000 77

#__ type_ start__ end____ width___ exp.time_
  5 omega  -86.00  -37.00   1.0000    1.6650
omega____ theta____ kappa____ phi______ frames
    -        0.0000  178.0000 -180.0000 49

#__ type_ start__ end____ width___ exp.time_
  6 omega  -87.00  -34.00   1.0000    1.6650
omega____ theta____ kappa____ phi______ frames
    -        0.0000  178.0000    0.0000 53
;
_diffrn_measurement_device 'four-circle diffractometer'
_diffrn_measurement_device_type 'SuperNova, Dual, Cu at zero, Atlas'
_diffrn_measurement_method '\w scans'
_diffrn_orient_matrix_UB_11 -0.0700484000
_diffrn_orient_matrix_UB_12 0.0267440000
_diffrn_orient_matrix_UB_13 -0.0069971000
_diffrn_orient_matrix_UB_21 0.0135260000
_diffrn_orient_matrix_UB_22 0.0437579000
_diffrn_orient_matrix_UB_23 0.0659947000
_diffrn_orient_matrix_UB_31 0.0237672000
_diffrn_orient_matrix_UB_32 0.0540860000
_diffrn_orient_matrix_UB_33 -0.0498028000
_diffrn_radiation_monochromator mirror
_diffrn_radiation_probe x-ray
_diffrn_radiation_type 'Cu K\a'
_diffrn_radiation_wavelength 1.54184
_diffrn_reflns_av_R_equivalents 0.0326
_diffrn_reflns_av_unetI/netI 0.0393
_diffrn_reflns_Laue_measured_fraction_full 0.823
_diffrn_reflns_Laue_measured_fraction_max 0.964
_diffrn_reflns_limit_h_max 23
_diffrn_reflns_limit_h_min -10
_diffrn_reflns_limit_k_max 23
_diffrn_reflns_limit_k_min -21
_diffrn_reflns_limit_l_max 20
_diffrn_reflns_limit_l_min -20
_diffrn_reflns_number 9854
_diffrn_reflns_point_group_measured_fraction_full 0.823
_diffrn_reflns_point_group_measured_fraction_max 0.964
_diffrn_reflns_theta_full 67.684
_diffrn_reflns_theta_max 61.36
_diffrn_reflns_theta_min 3.90
_diffrn_source 'sealed X-ray tube'
_diffrn_source_type 'SuperNova (Cu) X-ray Source'
_exptl_absorpt_coefficient_mu 0.746
_exptl_absorpt_correction_T_max 0.995
_exptl_absorpt_correction_T_min 0.983
_exptl_absorpt_correction_type analytical
_exptl_absorpt_process_details
;
CrysAlisPro, Agilent Technologies,
Version 1.171.37.35 (release 13-08-2014 CrysAlis171 .NET)
(compiled Aug 13 2014,18:06:01)
Analytical numeric absorption correction using a multifaceted crystal
            model based on expressions derived by R.C. Clark & J.S. Reid.
(Clark, R. C. & Reid, J. S. (1995). Acta Cryst. A51, 887-897)
Empirical absorption correction using spherical harmonics,
 implemented in SCALE3 ABSPACK scaling algorithm.
;
_exptl_crystal_density_diffrn 1.084
_exptl_crystal_F_000 2752
_exptl_crystal_size_max 0.2183
_exptl_crystal_size_mid 0.124
_exptl_crystal_size_min 0.0452
_refine_diff_density_max 0.493
_refine_diff_density_min -0.388
_refine_diff_density_rms 0.059
_refine_ls_extinction_method none
_refine_ls_goodness_of_fit_ref 1.094
_refine_ls_hydrogen_treatment constr
_refine_ls_matrix_type full
_refine_ls_number_parameters 451
_refine_ls_number_reflns 5862
_refine_ls_number_restraints 22
_refine_ls_restrained_S_all 1.138
_refine_ls_R_factor_all 0.0997
_refine_ls_R_factor_gt 0.0798
_refine_ls_shift/su_max 0.001
_refine_ls_shift/su_mean 0.000
_refine_ls_structure_factor_coef Fsqd
_refine_ls_weighting_details 'w=1/[\s^2^(Fo^2^)+(0.1505P)^2^+4.7875P] where P=(Fo^2^+2Fc^2^)/3'
_refine_ls_weighting_scheme calc
_refine_ls_wR_factor_gt 0.2278
_refine_ls_wR_factor_ref 0.2555
_reflns_Friedel_coverage 0.000
_reflns_number_gt 4283
_reflns_number_total 5862
_reflns_threshold_expression 'I > 2\s(I)'
_cod_data_source_file c9sc00384c2.cif
_cod_data_source_block coh01
_cod_database_code 1550722
_shelxl_version_number 2014/6
_chemical_oxdiff_formula 'C50 H56 Si2 O'
_shelx_space_group_comment
;
The symmetry employed for this shelxl refinement is uniquely defined
by the following loop, which should always be used as a source of
symmetry information in preference to the above space-group names.
They are only intended as comments.
;
_reflns_odcompleteness_completeness 94.28
_reflns_odcompleteness_iscentric 1
_reflns_odcompleteness_theta 61.93
_olex2_refinement_description
;
1. Fixed Uiso
 At 1.2 times of:
  All C(H) groups
 At 1.5 times of:
  All C(H,H,H) groups
2. Restrained distances
 Si-C3 \\sim Si-C3A
 with sigma of 0.02
 C3-C5A \\sim C3-C4A \\sim C3A-C5 \\sim C3A-C4
 with sigma of 0.02
 C1G-C62 \\sim C60A-C1G \\sim C1G-C61 \\sim C62A-C1G \\sim C61A-C1G \\sim
C1G-C60
 with sigma of 0.02
3. Uiso/Uaniso restraints and constraints
Uanis(C4A) = Uanis(C4) = Uanis(C5) = Uanis(C5A)
Uanis(C3) = Uanis(C3A)
Uanis(C62) = Uanis(C60) = Uanis(C61) = Uanis(C60A) = Uanis(C61A) = Uanis(C62A)
4. Others
 Sof(C3)=Sof(H3)=Sof(C4)=Sof(H4A)=Sof(H4B)=Sof(H4C)=Sof(C5)=Sof(H5A)=Sof(H5B)=
 Sof(H5C)=1-FVAR(1)
 Sof(C3A)=Sof(H3A)=Sof(C4A)=Sof(H4AA)=Sof(H4AB)=Sof(H4AC)=Sof(C5A)=Sof(H5AA)=
 Sof(H5AB)=Sof(H5AC)=FVAR(1)
 Sof(C60A)=Sof(H60D)=Sof(H60E)=Sof(H60F)=Sof(C61A)=Sof(H61D)=Sof(H61E)=
 Sof(H61F)=Sof(C62A)=Sof(H62D)=Sof(H62E)=Sof(H62F)=1-FVAR(2)
 Sof(C60)=Sof(H60A)=Sof(H60B)=Sof(H60C)=Sof(C61)=Sof(H61A)=Sof(H61B)=Sof(H61C)=
 Sof(C62)=Sof(H62A)=Sof(H62B)=Sof(H62C)=FVAR(2)
5.a Ternary CH refined with riding coordinates:
 C6(H6), C9(H9), C3A(H3A), C3(H3)
5.b Aromatic/amide H refined with riding coordinates:
 C23(H23), C25(H25), C26(H26), C27(H27), C28(H28), C30(H30), C34(H34),
 C36(H36), C37(H37), C38(H38), C39(H39), C41(H41), C54(H54), C56(H56)
5.c Idealised Me refined as rotating group:
 C7(H7A,H7B,H7C), C8(H8A,H8B,H8C), C10(H10A,H10B,H10C), C11(H11A,H11B,H11C),
 C59(H59A,H59B,H59C), C4A(H4AA,H4AB,H4AC), C5A(H5AA,H5AB,H5AC), C60(H60A,H60B,
 H60C), C61(H61A,H61B,H61C), C62(H62A,H62B,H62C), C4(H4A,H4B,H4C), C5(H5A,H5B,
 H5C), C60A(H60D,H60E,H60F), C61A(H61D,H61E,H61F), C62A(H62D,H62E,H62F)
;
_olex2_date_sample_data_collection 2015-02-16
_olex2_submission_special_instructions 'No special instructions were received'

loop_
_space_group_symop_operation_xyz
'x, y, z'
'-x, y, -z+1/2'
'x+1/2, y+1/2, z'
'-x+1/2, y+1/2, -z+1/2'
'-x, -y, -z'
'x, -y, z-1/2'
'-x+1/2, -y+1/2, -z'
'x+1/2, -y+1/2, z-1/2'

loop_
_atom_site_label
_atom_site_type_symbol
_atom_site_fract_x
_atom_site_fract_y
_atom_site_fract_z
_atom_site_U_iso_or_equiv
_atom_site_adp_type
_atom_site_occupancy
_atom_site_site_symmetry_order
_atom_site_calc_flag
_atom_site_refinement_flags_posn
_atom_site_refinement_flags_adp
_atom_site_refinement_flags_occupancy
_atom_site_disorder_assembly
_atom_site_disorder_group
Si Si 0.14766(5) 0.47947(4) 0.17299(6) 0.0622(4) Uani 1 1 d D . . . .
O57 O 0.0000 1.02914(12) 0.2500 0.0460(8) Uani 1 2 d S T P . .
C1 C 0.12403(15) 0.62475(14) 0.17761(17) 0.0431(7) Uani 1 1 d . . . . .
C1G C 0.20960(16) 1.15829(15) 0.11338(19) 0.0536(9) Uani 1 1 d D . . . .
C2 C 0.13423(17) 0.56740(15) 0.17616(18) 0.0516(8) Uani 1 1 d . . . . .
C6 C 0.1038(2) 0.45032(19) 0.0880(3) 0.0781(12) Uani 1 1 d . . . . .
H6 H 0.1126 0.4040 0.0832 0.094 Uiso 1 1 calc R . . . .
C7 C 0.1294(4) 0.4842(3) 0.0206(3) 0.114(2) Uani 1 1 d . . . . .
H7A H 0.1182 0.5292 0.0219 0.171 Uiso 1 1 calc GR . . . .
H7B H 0.1098 0.4648 -0.0219 0.171 Uiso 1 1 calc GR . . . .
H7C H 0.1760 0.4796 0.0196 0.171 Uiso 1 1 calc GR . . . .
C8 C 0.0310(2) 0.4589(2) 0.0908(3) 0.0886(14) Uani 1 1 d . . . . .
H8A H 0.0152 0.4371 0.1324 0.133 Uiso 1 1 calc GR . . . .
H8B H 0.0105 0.4410 0.0481 0.133 Uiso 1 1 calc GR . . . .
H8C H 0.0209 0.5041 0.0938 0.133 Uiso 1 1 calc GR . . . .
C9 C 0.1057(3) 0.4441(2) 0.2533(3) 0.0972(17) Uani 1 1 d . . . . .
H9 H 0.0618 0.4629 0.2524 0.117 Uiso 1 1 calc R . . . .
C10 C 0.0959(4) 0.3710(2) 0.2519(4) 0.142(3) Uani 1 1 d . . . . .
H10A H 0.0714 0.3591 0.2090 0.212 Uiso 1 1 calc GR . . . .
H10B H 0.0724 0.3580 0.2935 0.212 Uiso 1 1 calc GR . . . .
H10C H 0.1376 0.3498 0.2524 0.212 Uiso 1 1 calc GR . . . .
C11 C 0.1381(3) 0.4650(3) 0.3255(3) 0.111(2) Uani 1 1 d . . . . .
H11A H 0.1842 0.4572 0.3245 0.167 Uiso 1 1 calc GR . . . .
H11B H 0.1198 0.4405 0.3639 0.167 Uiso 1 1 calc GR . . . .
H11C H 0.1303 0.5102 0.3331 0.167 Uiso 1 1 calc GR . . . .
C12 C 0.09963(15) 0.89884(14) 0.18952(17) 0.0451(8) Uani 1 1 d . . . . .
C13 C 0.09578(17) 0.95665(15) 0.18902(19) 0.0546(9) Uani 1 1 d . . . . .
C21 C 0.11541(14) 0.69310(13) 0.17978(16) 0.0401(7) Uani 1 1 d . . . . .
C22 C 0.09379(14) 0.72260(13) 0.24376(16) 0.0388(7) Uani 1 1 d . . . . .
C23 C 0.07696(14) 0.68652(15) 0.30439(17) 0.0451(7) Uani 1 1 d . . . . .
H23 H 0.0793 0.6417 0.3021 0.054 Uiso 1 1 calc R . . . .
C24 C 0.05707(15) 0.71501(16) 0.36743(17) 0.0470(8) Uani 1 1 d . . . . .
C25 C 0.03980(17) 0.6784(2) 0.42893(19) 0.0602(9) Uani 1 1 d . . . . .
H25 H 0.0416 0.6335 0.4274 0.072 Uiso 1 1 calc R . . . .
C26 C 0.0208(2) 0.7084(2) 0.4899(2) 0.0720(11) Uani 1 1 d . . . . .
H26 H 0.0100 0.6838 0.5297 0.086 Uiso 1 1 calc R . . . .
C27 C 0.01717(19) 0.7765(2) 0.49356(19) 0.0704(11) Uani 1 1 d . . . . .
H27 H 0.0040 0.7961 0.5357 0.084 Uiso 1 1 calc R . . . .
C28 C 0.03263(17) 0.8133(2) 0.43671(19) 0.0603(9) Uani 1 1 d . . . . .
H28 H 0.0297 0.8580 0.4403 0.072 Uiso 1 1 calc R . . . .
C29 C 0.05338(15) 0.78497(17) 0.37095(17) 0.0487(8) Uani 1 1 d . . . . .
C30 C 0.06898(14) 0.82085(15) 0.31132(17) 0.0458(8) Uani 1 1 d . . . . .
H30 H 0.0661 0.8657 0.3138 0.055 Uiso 1 1 calc R . . . .
C31 C 0.08893(13) 0.79253(14) 0.24727(16) 0.0395(7) Uani 1 1 d . . . . .
C32 C 0.10473(13) 0.83022(13) 0.18647(16) 0.0397(7) Uani 1 1 d . . . . .
C33 C 0.12514(14) 0.80012(13) 0.12147(16) 0.0388(7) Uani 1 1 d . . . . .
C34 C 0.14024(14) 0.83643(14) 0.06041(17) 0.0432(7) Uani 1 1 d . . . . .
H34 H 0.1369 0.8812 0.0624 0.052 Uiso 1 1 calc R . . . .
C35 C 0.15997(14) 0.80785(14) -0.00256(16) 0.0432(7) Uani 1 1 d . . . . .
C36 C 0.17666(16) 0.84438(17) -0.06467(18) 0.0540(8) Uani 1 1 d . . . . .
H36 H 0.1736 0.8892 -0.0636 0.065 Uiso 1 1 calc R . . . .
C37 C 0.19689(17) 0.81461(19) -0.12512(19) 0.0583(9) Uani 1 1 d . . . . .
H37 H 0.2079 0.8393 -0.1648 0.070 Uiso 1 1 calc R . . . .
C38 C 0.20133(17) 0.74665(19) -0.12840(19) 0.0587(9) Uani 1 1 d . . . . .
H38 H 0.2154 0.7271 -0.1702 0.070 Uiso 1 1 calc R . . . .
C39 C 0.18549(16) 0.70956(17) -0.07161(17) 0.0522(8) Uani 1 1 d . . . . .
H39 H 0.1882 0.6648 -0.0752 0.063 Uiso 1 1 calc R . . . .
C40 C 0.16455(14) 0.73825(15) -0.00603(17) 0.0436(7) Uani 1 1 d . . . . .
C41 C 0.14948(14) 0.70221(14) 0.05374(16) 0.0418(7) Uani 1 1 d . . . . .
H41 H 0.1523 0.6574 0.0512 0.050 Uiso 1 1 calc R . . . .
C42 C 0.13008(13) 0.73063(13) 0.11800(16) 0.0399(7) Uani 1 1 d . . . . .
C51 C 0.09783(16) 1.02570(14) 0.18742(18) 0.0485(8) Uani 1 1 d . . . . .
C52 C 0.04908(14) 1.06333(13) 0.21883(16) 0.0415(7) Uani 1 1 d . . . . .
C53 C 0.05200(13) 1.13038(13) 0.21674(15) 0.0365(7) Uani 1 1 d . . . . .
C54 C 0.10404(14) 1.15874(13) 0.18261(16) 0.0419(7) Uani 1 1 d . . . . .
H54 H 0.1062 1.2036 0.1814 0.050 Uiso 1 1 calc R . . . .
C55 C 0.15347(15) 1.12354(15) 0.14991(18) 0.0488(8) Uani 1 1 d . . . . .
C56 C 0.14879(16) 1.05717(16) 0.1534(2) 0.0560(9) Uani 1 1 d . . . . .
H56 H 0.1808 1.0323 0.1322 0.067 Uiso 1 1 calc R . . . .
C58 C 0.0000 1.17223(17) 0.2500 0.0345(9) Uani 1 2 d S T P . .
C59 C 0.03202(15) 1.21488(15) 0.30865(17) 0.0456(7) Uani 1 1 d . . . . .
H59A H 0.0515 1.1880 0.3456 0.068 Uiso 1 1 calc GR . . . .
H59B H -0.0005 1.2421 0.3292 0.068 Uiso 1 1 calc GR . . . .
H59C H 0.0651 1.2412 0.2879 0.068 Uiso 1 1 calc GR . . . .
C3A C 0.2337(6) 0.4619(5) 0.1414(11) 0.077(2) Uani 0.332(9) 1 d D . . A 1
H3A H 0.2407 0.4616 0.0895 0.093 Uiso 0.332(9) 1 calc R . . A 1
C4A C 0.2465(12) 0.3899(7) 0.1889(15) 0.113(3) Uani 0.332(9) 1 d D . . A 1
H4AA H 0.2241 0.3917 0.2335 0.169 Uiso 0.332(9) 1 calc GR . . A 1
H4AB H 0.2924 0.3840 0.1987 0.169 Uiso 0.332(9) 1 calc GR . . A 1
H4AC H 0.2300 0.3543 0.1605 0.169 Uiso 0.332(9) 1 calc GR . . A 1
C5A C 0.2863(9) 0.5055(8) 0.1946(15) 0.113(3) Uani 0.332(9) 1 d D . . A 1
H5AA H 0.2732 0.5500 0.1943 0.169 Uiso 0.332(9) 1 calc GR . . A 1
H5AB H 0.3296 0.5019 0.1767 0.169 Uiso 0.332(9) 1 calc GR . . A 1
H5AC H 0.2859 0.4892 0.2430 0.169 Uiso 0.332(9) 1 calc GR . . A 1
C60 C 0.1834(3) 1.2047(4) 0.0588(4) 0.0838(12) Uani 0.596(4) 1 d D . . B 1
H60A H 0.1584 1.2374 0.0822 0.126 Uiso 0.596(4) 1 calc GR . . B 1
H60B H 0.1559 1.1822 0.0243 0.126 Uiso 0.596(4) 1 calc GR . . B 1
H60C H 0.2189 1.2246 0.0346 0.126 Uiso 0.596(4) 1 calc GR . . B 1
C61 C 0.2452(3) 1.2047(4) 0.1707(4) 0.0838(12) Uani 0.596(4) 1 d D . . B 1
H61A H 0.2774 1.2301 0.1472 0.126 Uiso 0.596(4) 1 calc GR . . B 1
H61B H 0.2661 1.1791 0.2079 0.126 Uiso 0.596(4) 1 calc GR . . B 1
H61C H 0.2137 1.2327 0.1916 0.126 Uiso 0.596(4) 1 calc GR . . B 1
C62 C 0.2621(4) 1.1159(4) 0.0854(5) 0.0838(12) Uani 0.596(4) 1 d D . . B 1
H62A H 0.2921 1.1416 0.0588 0.126 Uiso 0.596(4) 1 calc GR . . B 1
H62B H 0.2430 1.0835 0.0543 0.126 Uiso 0.596(4) 1 calc GR . . B 1
H62C H 0.2851 1.0954 0.1250 0.126 Uiso 0.596(4) 1 calc GR . . B 1
C3 C 0.2355(3) 0.4602(3) 0.1888(5) 0.077(2) Uani 0.668(9) 1 d D . . A 2
H3 H 0.2477 0.4608 0.2402 0.093 Uiso 0.668(9) 1 calc R . . A 2
C4 C 0.2553(6) 0.3930(4) 0.1516(7) 0.113(3) Uani 0.668(9) 1 d D . . A 2
H4A H 0.2444 0.3947 0.1010 0.169 Uiso 0.668(9) 1 calc GR . . A 2
H4B H 0.2320 0.3581 0.1732 0.169 Uiso 0.668(9) 1 calc GR . . A 2
H4C H 0.3014 0.3861 0.1585 0.169 Uiso 0.668(9) 1 calc GR . . A 2
C5 C 0.2808(5) 0.5038(4) 0.1448(8) 0.113(3) Uani 0.668(9) 1 d D . . A 2
H5A H 0.2674 0.5024 0.0948 0.169 Uiso 0.668(9) 1 calc GR . . A 2
H5B H 0.3250 0.4886 0.1502 0.169 Uiso 0.668(9) 1 calc GR . . A 2
H5C H 0.2783 0.5475 0.1620 0.169 Uiso 0.668(9) 1 calc GR . . A 2
C60A C 0.2710(5) 1.1221(6) 0.1326(8) 0.0838(12) Uani 0.404(4) 1 d D . . B 2
H60D H 0.3067 1.1405 0.1075 0.126 Uiso 0.404(4) 1 calc GR . . B 2
H60E H 0.2658 1.0775 0.1191 0.126 Uiso 0.404(4) 1 calc GR . . B 2
H60F H 0.2797 1.1250 0.1836 0.126 Uiso 0.404(4) 1 calc GR . . B 2
C61A C 0.1997(5) 1.1424(6) 0.0300(5) 0.0838(12) Uani 0.404(4) 1 d D . . B 2
H61D H 0.1569 1.1561 0.0137 0.126 Uiso 0.404(4) 1 calc GR . . B 2
H61E H 0.2040 1.0967 0.0226 0.126 Uiso 0.404(4) 1 calc GR . . B 2
H61F H 0.2321 1.1648 0.0034 0.126 Uiso 0.404(4) 1 calc GR . . B 2
C62A C 0.2072(5) 1.2284(5) 0.1173(7) 0.0838(12) Uani 0.404(4) 1 d D . . B 2
H62D H 0.2428 1.2463 0.0916 0.126 Uiso 0.404(4) 1 calc GR . . B 2
H62E H 0.2106 1.2417 0.1668 0.126 Uiso 0.404(4) 1 calc GR . . B 2
H62F H 0.1666 1.2434 0.0962 0.126 Uiso 0.404(4) 1 calc GR . . B 2

loop_
_atom_site_aniso_label
_atom_site_aniso_U_11
_atom_site_aniso_U_22
_atom_site_aniso_U_33
_atom_site_aniso_U_23
_atom_site_aniso_U_13
_atom_site_aniso_U_12
Si 0.0696(7) 0.0250(5) 0.0908(8) -0.0041(4) -0.0131(6) 0.0040(4)
O57 0.0538(18) 0.0212(13) 0.0643(19) 0.000 0.0237(15) 0.000
C1 0.0470(17) 0.0258(16) 0.0567(18) -0.0011(13) 0.0045(14) 0.0002(12)
C1G 0.0476(18) 0.0458(18) 0.069(2) 0.0142(15) 0.0242(16) 0.0045(14)
C2 0.063(2) 0.0344(19) 0.057(2) 0.0010(14) 0.0045(16) -0.0004(14)
C6 0.079(3) 0.050(2) 0.106(3) -0.020(2) -0.005(2) 0.012(2)
C7 0.146(6) 0.112(4) 0.086(4) -0.025(3) 0.024(4) -0.004(4)
C8 0.088(3) 0.078(3) 0.098(3) -0.003(3) -0.023(3) 0.006(2)
C9 0.121(4) 0.047(2) 0.120(4) 0.023(2) -0.042(3) -0.024(2)
C10 0.192(7) 0.057(3) 0.173(6) 0.040(4) -0.053(5) -0.035(4)
C11 0.148(5) 0.091(3) 0.092(4) 0.018(3) -0.034(3) -0.036(3)
C12 0.0453(17) 0.0306(17) 0.060(2) -0.0009(13) 0.0129(15) 0.0055(12)
C13 0.059(2) 0.0336(19) 0.073(2) -0.0019(15) 0.0274(17) 0.0098(14)
C21 0.0371(15) 0.0301(15) 0.0533(18) 0.0005(12) 0.0027(13) 0.0015(11)
C22 0.0352(14) 0.0316(15) 0.0497(17) -0.0007(12) 0.0017(13) 0.0009(11)
C23 0.0419(16) 0.0361(16) 0.0571(19) 0.0035(14) -0.0004(14) 0.0005(13)
C24 0.0390(16) 0.0516(19) 0.0504(18) 0.0021(14) 0.0027(14) 0.0013(13)
C25 0.054(2) 0.067(2) 0.061(2) 0.0147(18) 0.0041(17) -0.0004(17)
C26 0.067(2) 0.096(3) 0.053(2) 0.012(2) 0.0092(18) 0.007(2)
C27 0.065(2) 0.101(3) 0.045(2) -0.002(2) 0.0092(17) 0.007(2)
C28 0.059(2) 0.070(2) 0.053(2) -0.0101(17) 0.0007(16) 0.0107(17)
C29 0.0407(17) 0.055(2) 0.0500(18) -0.0037(15) 0.0007(14) 0.0067(14)
C30 0.0418(17) 0.0388(16) 0.0568(19) -0.0104(14) 0.0028(14) 0.0062(13)
C31 0.0332(15) 0.0328(15) 0.0524(17) -0.0024(13) 0.0018(13) 0.0033(11)
C32 0.0374(15) 0.0281(15) 0.0540(18) -0.0025(12) 0.0083(13) 0.0051(11)
C33 0.0365(15) 0.0270(14) 0.0533(18) -0.0010(12) 0.0060(13) 0.0040(11)
C34 0.0425(16) 0.0293(15) 0.0582(19) 0.0004(13) 0.0073(14) 0.0034(12)
C35 0.0388(16) 0.0380(17) 0.0528(19) 0.0047(13) 0.0036(13) -0.0009(12)
C36 0.0514(19) 0.050(2) 0.061(2) 0.0077(16) 0.0057(16) -0.0007(15)
C37 0.056(2) 0.067(2) 0.053(2) 0.0061(17) 0.0063(16) -0.0072(17)
C38 0.053(2) 0.071(2) 0.052(2) -0.0114(17) 0.0049(16) -0.0082(17)
C39 0.0498(19) 0.053(2) 0.0537(19) -0.0125(16) 0.0046(15) -0.0028(15)
C40 0.0380(16) 0.0396(17) 0.0533(19) -0.0062(13) 0.0016(13) 0.0010(12)
C41 0.0420(16) 0.0262(14) 0.0573(18) -0.0050(13) 0.0044(14) 0.0015(12)
C42 0.0354(15) 0.0267(15) 0.0580(19) -0.0030(13) 0.0059(13) 0.0021(11)
C51 0.0552(19) 0.0276(16) 0.064(2) 0.0010(13) 0.0215(16) 0.0068(13)
C52 0.0461(17) 0.0243(14) 0.0553(18) 0.0018(12) 0.0176(14) 0.0007(12)
C53 0.0410(16) 0.0226(14) 0.0466(16) 0.0016(11) 0.0107(13) 0.0026(11)
C54 0.0452(17) 0.0260(15) 0.0555(18) 0.0042(12) 0.0178(14) 0.0017(12)
C55 0.0466(18) 0.0372(17) 0.064(2) 0.0051(14) 0.0185(15) 0.0047(13)
C56 0.055(2) 0.0378(18) 0.077(2) 0.0021(15) 0.0306(18) 0.0108(14)
C58 0.038(2) 0.0204(18) 0.046(2) 0.000 0.0138(17) 0.000
C59 0.0442(17) 0.0411(17) 0.0522(18) -0.0057(13) 0.0106(14) -0.0056(13)
C3A 0.075(3) 0.059(3) 0.096(6) -0.020(4) -0.023(4) -0.001(2)
C4A 0.092(3) 0.077(3) 0.169(9) -0.014(5) 0.008(5) 0.010(2)
C5A 0.092(3) 0.077(3) 0.169(9) -0.014(5) 0.008(5) 0.010(2)
C60 0.063(2) 0.093(3) 0.098(3) 0.016(2) 0.034(2) -0.0131(18)
C61 0.063(2) 0.093(3) 0.098(3) 0.016(2) 0.034(2) -0.0131(18)
C62 0.063(2) 0.093(3) 0.098(3) 0.016(2) 0.034(2) -0.0131(18)
C3 0.075(3) 0.059(3) 0.096(6) -0.020(4) -0.023(4) -0.001(2)
C4 0.092(3) 0.077(3) 0.169(9) -0.014(5) 0.008(5) 0.010(2)
C5 0.092(3) 0.077(3) 0.169(9) -0.014(5) 0.008(5) 0.010(2)
C60A 0.063(2) 0.093(3) 0.098(3) 0.016(2) 0.034(2) -0.0131(18)
C61A 0.063(2) 0.093(3) 0.098(3) 0.016(2) 0.034(2) -0.0131(18)
C62A 0.063(2) 0.093(3) 0.098(3) 0.016(2) 0.034(2) -0.0131(18)

loop_
_atom_type_symbol
_atom_type_description
_atom_type_scat_dispersion_real
_atom_type_scat_dispersion_imag
_atom_type_scat_source
C C 0.0181 0.0091 'International Tables Vol C Tables 4.2.6.8 and 6.1.1.4'
H H 0.0000 0.0000 'International Tables Vol C Tables 4.2.6.8 and 6.1.1.4'
O O 0.0492 0.0322 'International Tables Vol C Tables 4.2.6.8 and 6.1.1.4'
Si Si 0.2541 0.3302 'International Tables Vol C Tables 4.2.6.8 and 6.1.1.4'

loop_
_exptl_crystal_face_index_h
_exptl_crystal_face_index_k
_exptl_crystal_face_index_l
_exptl_crystal_face_perp_dist
_exptl_oxdiff_crystal_face_indexfrac_h
_exptl_oxdiff_crystal_face_indexfrac_k
_exptl_oxdiff_crystal_face_indexfrac_l
_exptl_oxdiff_crystal_face_x
_exptl_oxdiff_crystal_face_y
_exptl_oxdiff_crystal_face_z
-10 -4 -7 0.0165 -10.0214 -3.8791 -6.8242 0.6460 -0.7557 -0.1081
-3 -9 8 0.1041 -3.1142 -9.2818 8.3303 -0.0884 0.1015 -0.9909
10 3 8 0.0295 9.6351 2.9256 7.6014 -0.6499 0.7600 0.0087
-4 11 -5 0.1022 -4.2826 11.4121 -4.9045 0.6395 0.1178 0.7597
12 -1 -4 0.0374 12.4862 -0.8331 -4.4570 -0.8657 -0.1617 0.4737
5 -11 5 0.0893 4.6259 -11.3597 4.7384 -0.6610 -0.1218 -0.7404
-13 2 4 0.0506 -12.5705 1.6144 4.0385 0.8955 0.1671 -0.4126
9 4 8 0.0229 8.9999 4.0001 7.9999 -0.5794 0.8247 0.0318
-9 -4 -8 0.0229 -8.9999 -4.0001 -7.9999 0.5794 -0.8247 -0.0318

loop_
_geom_angle_atom_site_label_1
_geom_angle_atom_site_label_2
_geom_angle_atom_site_label_3
_geom_angle
_geom_angle_site_symmetry_1
_geom_angle_site_symmetry_3
C2 Si C6 105.92(17) . .
C2 Si C9 106.6(2) . .
C2 Si C3A 109.7(4) . .
C2 Si C3 110.6(2) . .
C6 Si C9 108.6(2) . .
C6 Si C3A 95.9(6) . .
C9 Si C3A 127.9(6) . .
C3 Si C6 119.7(3) . .
C3 Si C9 104.7(3) . .
C52 O57 C52 117.9(3) . 2
C2 C1 C21 177.1(3) . .
C55 C1G C61 108.7(3) . .
C55 C1G C61A 105.0(4) . .
C60 C1G C55 110.2(3) . .
C60 C1G C61 102.4(5) . .
C60 C1G C62 113.0(5) . .
C62 C1G C55 116.0(4) . .
C62 C1G C61 105.4(5) . .
C60A C1G C55 107.2(5) . .
C60A C1G C61A 102.1(7) . .
C62A C1G C55 114.8(4) . .
C62A C1G C60A 121.1(7) . .
C62A C1G C61A 104.6(7) . .
C1 C2 Si 178.5(3) . .
C7 C6 Si 111.7(3) . .
C8 C6 Si 112.2(3) . .
C8 C6 C7 109.7(4) . .
C10 C9 Si 115.7(5) . .
C10 C9 C11 110.2(4) . .
C11 C9 Si 112.6(4) . .
C13 C12 C32 177.2(3) . .
C12 C13 C51 174.5(3) . .
C22 C21 C1 119.5(3) . .
C22 C21 C42 121.3(2) . .
C42 C21 C1 119.2(3) . .
C21 C22 C31 119.3(3) . .
C23 C22 C21 122.3(3) . .
C23 C22 C31 118.4(3) . .
C24 C23 C22 122.6(3) . .
C23 C24 C25 122.6(3) . .
C23 C24 C29 118.7(3) . .
C25 C24 C29 118.7(3) . .
C26 C25 C24 120.7(4) . .
C25 C26 C27 120.9(4) . .
C28 C27 C26 120.8(4) . .
C27 C28 C29 121.4(4) . .
C28 C29 C24 117.6(3) . .
C30 C29 C24 119.1(3) . .
C30 C29 C28 123.2(3) . .
C29 C30 C31 122.6(3) . .
C30 C31 C22 118.6(3) . .
C30 C31 C32 121.8(3) . .
C32 C31 C22 119.6(3) . .
C12 C32 C33 119.4(3) . .
C31 C32 C12 119.8(3) . .
C31 C32 C33 120.8(2) . .
C32 C33 C42 119.6(3) . .
C34 C33 C32 121.7(2) . .
C34 C33 C42 118.7(3) . .
C35 C34 C33 122.2(3) . .
C34 C35 C36 122.7(3) . .
C34 C35 C40 119.0(3) . .
C36 C35 C40 118.3(3) . .
C37 C36 C35 121.0(3) . .
C36 C37 C38 120.7(3) . .
C39 C38 C37 121.0(3) . .
C38 C39 C40 120.9(3) . .
C39 C40 C35 118.2(3) . .
C41 C40 C35 119.1(3) . .
C41 C40 C39 122.7(3) . .
C40 C41 C42 122.4(3) . .
C21 C42 C33 119.4(3) . .
C41 C42 C21 122.0(2) . .
C41 C42 C33 118.6(3) . .
C52 C51 C13 121.5(3) . .
C56 C51 C13 119.8(3) . .
C56 C51 C52 118.7(3) . .
O57 C52 C51 115.4(2) . .
O57 C52 C53 124.0(2) . .
C53 C52 C51 120.6(3) . .
C52 C53 C58 121.8(2) . .
C54 C53 C52 118.0(2) . .
C54 C53 C58 120.2(2) . .
C53 C54 C55 123.7(3) . .
C54 C55 C1G 120.7(3) . .
C56 C55 C1G 122.8(3) . .
C56 C55 C54 116.5(3) . .
C55 C56 C51 122.6(3) . .
C53 C58 C53 110.5(3) . 2
C53 C58 C59 109.21(15) 2 .
C53 C58 C59 109.08(16) 2 2
C53 C58 C59 109.21(15) . 2
C53 C58 C59 109.09(16) . .
C59 C58 C59 109.7(3) 2 .
C4A C3A Si 97.6(11) . .
C5A C3A Si 107.2(11) . .
C5A C3A C4A 94.4(16) . .
C4 C3 Si 112.0(6) . .
C5 C3 Si 112.8(6) . .
C5 C3 C4 96.5(8) . .

loop_
_geom_bond_atom_site_label_1
_geom_bond_atom_site_label_2
_geom_bond_distance
_geom_bond_site_symmetry_2
Si C2 1.841(3) .
Si C6 1.890(5) .
Si C9 1.891(6) .
Si C3A 1.910(13) .
Si C3 1.856(6) .
O57 C52 1.372(3) .
O57 C52 1.372(3) 2
C1 C2 1.205(4) .
C1 C21 1.426(4) .
C1G C55 1.533(4) .
C1G C60 1.485(8) .
C1G C61 1.593(8) .
C1G C62 1.494(7) .
C1G C60A 1.497(10) .
C1G C61A 1.589(10) .
C1G C62A 1.453(10) .
C6 C7 1.540(7) .
C6 C8 1.505(6) .
C9 C10 1.526(6) .
C9 C11 1.538(7) .
C12 C13 1.199(4) .
C12 C32 1.425(4) .
C13 C51 1.429(4) .
C21 C22 1.419(4) .
C21 C42 1.425(4) .
C22 C23 1.403(4) .
C22 C31 1.452(4) .
C23 C24 1.384(4) .
C24 C25 1.424(5) .
C24 C29 1.451(5) .
C25 C26 1.359(5) .
C26 C27 1.411(6) .
C27 C28 1.347(5) .
C28 C29 1.431(5) .
C29 C30 1.379(5) .
C30 C31 1.399(4) .
C31 C32 1.418(4) .
C32 C33 1.432(4) .
C33 C34 1.403(4) .
C33 C42 1.443(4) .
C34 C35 1.382(4) .
C35 C36 1.429(4) .
C35 C40 1.444(4) .
C36 C37 1.357(5) .
C37 C38 1.410(5) .
C38 C39 1.352(5) .
C39 C40 1.433(4) .
C40 C41 1.380(4) .
C41 C42 1.399(4) .
C51 C52 1.407(4) .
C51 C56 1.398(4) .
C52 C53 1.389(4) .
C53 C54 1.387(4) .
C53 C58 1.519(3) .
C54 C55 1.401(4) .
C55 C56 1.378(5) .
C58 C53 1.519(3) 2
C58 C59 1.533(4) 2
C58 C59 1.533(4) .
C3A C4A 1.75(3) .
C3A C5A 1.70(3) .
C3 C4 1.610(13) .
C3 C5 1.547(14) .

loop_
_smtbx_masks_void_nr
_smtbx_masks_void_average_x
_smtbx_masks_void_average_y
_smtbx_masks_void_average_z
_smtbx_masks_void_volume
_smtbx_masks_void_count_electrons
1 0.000 0.000 0.000 207.9 22.6
2 0.000 0.000 0.500 207.9 22.6
3 0.000 0.436 0.750 13.0 0.0
4 0.000 0.564 0.250 13.0 0.0
5 0.115 0.292 0.122 7.2 0.3
6 0.115 0.708 0.622 7.2 0.2
7 0.500 0.500 0.500 207.9 22.6
8 0.500 0.500 0.000 207.9 22.6
9 0.385 0.208 0.878 7.2 0.2
10 0.385 0.792 0.378 7.2 0.2
11 0.500 0.064 0.250 13.0 0.0
12 0.500 0.936 0.750 13.0 0.0
13 0.615 0.208 0.622 7.2 0.2
14 0.615 0.792 0.122 7.2 0.3
15 0.885 0.292 0.378 7.2 0.2
16 0.885 0.708 0.878 7.2 0.2
